data_2233722
loop_
_publ_author_name
'Zhang, Xi-Juan'
'Guo, Ming-Lin'

_publ_section_title
;
 <i>catena</i>-Poly[[bis(1-methyl-1<i>H</i>-imidazole-\k<i>N</i>^3^)zinc]-\m-3-nitrophthalato-\k^2^<i>O</i>^1^:<i>O^2^</i>]
;
_journal_coeditor_code BH2410
_journal_issue 3
_journal_name_full 'Acta Crystallographica Section E'
_journal_page_first m262
_journal_page_last m263
_journal_paper_doi 10.1107/S1600536812004576
_journal_volume 68
_journal_year 2012
_chemical_formula_iupac '[Zn (C8 H3 N O6) (C4 H6 N2)2]'
_chemical_formula_moiety 'C16 H15 N5 O6 Zn'
_chemical_formula_sum 'C16 H15 N5 O6 Zn'
_chemical_formula_weight 438.70
_chemical_name_systematic
;
<i>catena</i>-Poly[[bis(1-methyl-1<i>H</i>imidazole-\k<i>N</i>^3^)zinc]-
\m-3-nitrophthalato-\k^2^<i>O</i>^1^:<i>O^2^</i>]
;
_space_group_IT_number 14
_symmetry_cell_setting monoclinic
_symmetry_space_group_name_Hall '-P 2ybc'
_symmetry_space_group_name_H-M 'P 1 21/c 1'
_atom_sites_solution_hydrogens geom
_atom_sites_solution_primary direct
_atom_sites_solution_secondary difmap
_audit_creation_method SHELXL97
_cell_angle_alpha 90.00
_cell_angle_beta 102.618(4)
_cell_angle_gamma 90.00
_cell_formula_units_Z 4
_cell_length_a 8.375(2)
_cell_length_b 16.005(4)
_cell_length_c 14.057(4)
_cell_measurement_reflns_used 6551
_cell_measurement_temperature 294(2)
_cell_measurement_theta_max 27.9
_cell_measurement_theta_min 1.5
_cell_volume 1838.7(8)
_computing_cell_refinement 'CrystalClear (Rigaku/MSC, 2005)'
_computing_data_collection 'CrystalClear (Rigaku/MSC, 2005)'
_computing_data_reduction 'CrystalClear (Rigaku/MSC, 2005)'
_computing_molecular_graphics 'SHELXTL (Sheldrick, 2008)'
_computing_publication_material 'SHELXTL (Sheldrick, 2008)'
_computing_structure_refinement 'SHELXL97 (Sheldrick, 2008)'
_computing_structure_solution 'SHELXS97 (Sheldrick, 2008)'
_diffrn_ambient_temperature 294(2)
_diffrn_detector_area_resol_mean 28.57
_diffrn_measured_fraction_theta_full 1.000
_diffrn_measured_fraction_theta_max 1.000
_diffrn_measurement_device_type 'Rigaku Saturn CCD area-detector'
_diffrn_measurement_method \w
_diffrn_radiation_monochromator confocal
_diffrn_radiation_source 'rotating anode'
_diffrn_radiation_type MoK\a
_diffrn_radiation_wavelength 0.71073
_diffrn_reflns_av_R_equivalents 0.0273
_diffrn_reflns_av_sigmaI/netI 0.0262
_diffrn_reflns_limit_h_max 9
_diffrn_reflns_limit_h_min -9
_diffrn_reflns_limit_k_max 18
_diffrn_reflns_limit_k_min -19
_diffrn_reflns_limit_l_max 16
_diffrn_reflns_limit_l_min -16
_diffrn_reflns_number 13428
_diffrn_reflns_theta_full 25.01
_diffrn_reflns_theta_max 25.01
_diffrn_reflns_theta_min 1.96
_diffrn_standards_number 0
_exptl_absorpt_coefficient_mu 1.381
_exptl_absorpt_correction_T_max 0.921
_exptl_absorpt_correction_T_min 0.883
_exptl_absorpt_correction_type multi-scan
_exptl_absorpt_process_details '(CrystalClear; Rigaku/MSC, 2005)'
_exptl_crystal_colour Colorless
_exptl_crystal_density_diffrn 1.585
_exptl_crystal_density_method 'not measured'
_exptl_crystal_description Needle
_exptl_crystal_F_000 896
_exptl_crystal_size_max 0.18
_exptl_crystal_size_mid 0.06
_exptl_crystal_size_min 0.06
_refine_diff_density_max 0.425
_refine_diff_density_min -0.370
_refine_ls_extinction_method none
_refine_ls_goodness_of_fit_ref 1.061
_refine_ls_hydrogen_treatment constr
_refine_ls_matrix_type full
_refine_ls_number_constraints 0
_refine_ls_number_parameters 255
_refine_ls_number_reflns 3240
_refine_ls_number_restraints 0
_refine_ls_restrained_S_all 1.061
_refine_ls_R_factor_all 0.0302
_refine_ls_R_factor_gt 0.0275
_refine_ls_shift/su_max 0.009
_refine_ls_shift/su_mean 0.001
_refine_ls_structure_factor_coef Fsqd
_refine_ls_weighting_details 'calc w=1/[\s^2^(Fo^2^)+(0.0448P)^2^+0.3182P] where P=(Fo^2^+2Fc^2^)/3'
_refine_ls_weighting_scheme calc
_refine_ls_wR_factor_gt 0.0728
_refine_ls_wR_factor_ref 0.0741
_reflns_number_gt 2904
_reflns_number_total 3240
_reflns_threshold_expression I>2\s(I)
_cod_data_source_file bh2410.cif
_cod_data_source_block I
_cod_original_sg_symbol_H-M 'P 21/c'
_cod_database_code 2233722
_cod_database_fobs_code 2233722

loop_
_symmetry_equiv_pos_as_xyz
'x, y, z'
'-x, y+1/2, -z+1/2'
'-x, -y, -z'
'x, -y-1/2, z-1/2'

loop_
_atom_site_type_symbol
_atom_site_label
_atom_site_fract_x
_atom_site_fract_y
_atom_site_fract_z
_atom_site_U_iso_or_equiv
_atom_site_adp_type
_atom_site_calc_flag
_atom_site_refinement_flags
_atom_site_occupancy
_atom_site_symmetry_multiplicity
Zn Zn1 0.37841(3) 0.207619(14) 0.455381(16) 0.01901(10) Uani d . 1 1
O O1 0.40470(16) 0.33302(8) 0.29849(10) 0.0208(3) Uani d . 1 1
O O2 0.21557(17) 0.27506(9) 0.36867(10) 0.0232(3) Uani d . 1 1
O O3 0.25521(18) 0.36236(9) 0.02871(10) 0.0240(3) Uani d . 1 1
O O4 0.21554(18) 0.24772(9) 0.11179(10) 0.0247(3) Uani d . 1 1
O O5 0.1941(2) 0.44350(11) 0.44209(11) 0.0380(4) Uani d . 1 1
O O6 -0.0626(2) 0.41913(11) 0.43565(12) 0.0429(4) Uani d . 1 1
N N1 0.4567(2) 0.12574(10) 0.36701(12) 0.0205(4) Uani d . 1 1
N N2 0.4793(2) 0.05951(11) 0.23352(12) 0.0242(4) Uani d . 1 1
N N3 0.5739(2) 0.25540(11) 0.54444(12) 0.0230(4) Uani d . 1 1
N N4 0.7568(2) 0.28401(11) 0.67687(13) 0.0282(4) Uani d . 1 1
N N5 0.0545(2) 0.42875(11) 0.39749(13) 0.0289(4) Uani d . 1 1
C C1 0.2635(2) 0.32439(12) 0.30897(13) 0.0178(4) Uani d . 1 1
C C2 0.1264(2) 0.37573(12) 0.24794(14) 0.0180(4) Uani d . 1 1
C C3 0.0247(3) 0.42461(13) 0.29116(15) 0.0246(5) Uani d . 1 1
C C4 -0.0997(3) 0.47334(15) 0.23928(17) 0.0353(6) Uani d . 1 1
H H4 -0.1657 0.5046 0.2712 0.042 Uiso calc R 1 1
C C5 -0.1245(3) 0.47481(16) 0.13908(17) 0.0392(6) Uani d . 1 1
H H5 -0.2058 0.5085 0.1026 0.047 Uiso calc R 1 1
C C6 -0.0277(3) 0.42597(14) 0.09312(16) 0.0320(5) Uani d . 1 1
H H6 -0.0457 0.4265 0.0255 0.038 Uiso calc R 1 1
C C7 0.0960(2) 0.37607(12) 0.14624(14) 0.0205(4) Uani d . 1 1
C C8 0.1969(2) 0.32282(13) 0.09277(14) 0.0208(4) Uani d . 1 1
C C9 0.4173(2) 0.12626(12) 0.27040(15) 0.0217(5) Uani d . 1 1
H H9 0.3547 0.1675 0.2331 0.026 Uiso calc R 1 1
C C10 0.5501(3) 0.05407(14) 0.39165(16) 0.0283(5) Uani d . 1 1
H H10 0.5967 0.0371 0.4549 0.034 Uiso calc R 1 1
C C11 0.5631(3) 0.01286(14) 0.31019(16) 0.0302(5) Uani d . 1 1
H H11 0.6178 -0.0372 0.3066 0.036 Uiso calc R 1 1
C C12 0.4611(3) 0.03974(15) 0.13012(16) 0.0350(6) Uani d . 1 1
H H12A 0.3992 0.0830 0.0914 0.053 Uiso calc R 1 1
H H12B 0.4050 -0.0126 0.1161 0.053 Uiso calc R 1 1
H H12C 0.5673 0.0358 0.1150 0.053 Uiso calc R 1 1
C C13 0.6139(3) 0.24697(13) 0.64004(15) 0.0244(5) Uani d . 1 1
H H13 0.5510 0.2190 0.6768 0.029 Uiso calc R 1 1
C C14 0.6993(3) 0.30033(14) 0.51958(17) 0.0305(5) Uani d . 1 1
H H14 0.7046 0.3160 0.4566 0.037 Uiso calc R 1 1
C C15 0.8124(3) 0.31792(15) 0.60038(17) 0.0344(6) Uani d . 1 1
H H15 0.9094 0.3473 0.6039 0.041 Uiso calc R 1 1
C C16 0.8332(3) 0.29180(16) 0.78106(17) 0.0407(6) Uani d . 1 1
H H16A 0.8170 0.3474 0.8027 0.061 Uiso calc R 1 1
H H16B 0.9483 0.2807 0.7910 0.061 Uiso calc R 1 1
H H16C 0.7842 0.2524 0.8176 0.061 Uiso calc R 1 1

loop_
_atom_site_aniso_label
_atom_site_aniso_U_11
_atom_site_aniso_U_22
_atom_site_aniso_U_33
_atom_site_aniso_U_12
_atom_site_aniso_U_13
_atom_site_aniso_U_23
Zn1 0.02000(15) 0.01878(15) 0.01866(14) -0.00048(9) 0.00515(10) 0.00074(9)
O1 0.0161(8) 0.0221(8) 0.0249(7) 0.0007(6) 0.0061(6) 0.0011(6)
O2 0.0216(8) 0.0265(8) 0.0231(7) 0.0019(6) 0.0087(6) 0.0072(6)
O3 0.0287(8) 0.0241(8) 0.0211(7) 0.0016(6) 0.0099(6) -0.0014(6)
O4 0.0267(9) 0.0216(8) 0.0249(8) 0.0037(6) 0.0036(6) -0.0006(6)
O5 0.0327(10) 0.0483(11) 0.0323(9) 0.0025(8) 0.0058(7) -0.0094(8)
O6 0.0411(11) 0.0552(11) 0.0412(10) 0.0013(9) 0.0285(8) -0.0008(9)
N1 0.0228(10) 0.0190(9) 0.0207(9) 0.0013(7) 0.0068(7) 0.0010(7)
N2 0.0248(10) 0.0224(9) 0.0269(9) -0.0005(8) 0.0086(8) -0.0023(8)
N3 0.0197(9) 0.0255(10) 0.0245(9) -0.0002(7) 0.0066(7) -0.0014(8)
N4 0.0187(10) 0.0357(11) 0.0295(10) 0.0015(8) 0.0036(8) -0.0062(8)
N5 0.0340(12) 0.0273(10) 0.0289(10) 0.0058(8) 0.0146(9) -0.0006(8)
C1 0.0217(11) 0.0157(10) 0.0163(10) -0.0006(8) 0.0047(8) -0.0030(8)
C2 0.0163(10) 0.0169(10) 0.0220(10) -0.0001(8) 0.0066(8) 0.0023(8)
C3 0.0248(12) 0.0261(12) 0.0251(11) 0.0029(9) 0.0106(9) 0.0013(9)
C4 0.0301(14) 0.0393(14) 0.0395(14) 0.0162(11) 0.0142(11) 0.0017(11)
C5 0.0300(14) 0.0484(16) 0.0380(14) 0.0215(11) 0.0047(11) 0.0079(12)
C6 0.0279(13) 0.0407(14) 0.0257(12) 0.0086(10) 0.0027(9) 0.0041(10)
C7 0.0166(11) 0.0221(11) 0.0232(10) 0.0011(8) 0.0052(8) 0.0009(9)
C8 0.0165(11) 0.0261(12) 0.0175(10) 0.0002(9) -0.0013(8) -0.0027(9)
C9 0.0187(11) 0.0176(11) 0.0292(11) -0.0002(8) 0.0058(8) 0.0011(9)
C10 0.0273(13) 0.0291(12) 0.0285(11) 0.0057(10) 0.0059(9) 0.0088(10)
C11 0.0305(13) 0.0240(12) 0.0375(13) 0.0091(10) 0.0104(10) 0.0043(10)
C12 0.0433(15) 0.0348(13) 0.0287(12) -0.0035(11) 0.0115(11) -0.0080(11)
C13 0.0206(11) 0.0263(12) 0.0269(11) 0.0016(9) 0.0066(9) -0.0010(9)
C14 0.0286(13) 0.0348(13) 0.0313(13) -0.0064(10) 0.0134(10) -0.0026(10)
C15 0.0237(13) 0.0396(14) 0.0425(14) -0.0095(10) 0.0129(10) -0.0082(12)
C16 0.0277(14) 0.0570(17) 0.0324(14) 0.0029(11) -0.0047(10) -0.0035(12)

loop_
_atom_type_symbol
_atom_type_description
_atom_type_scat_dispersion_real
_atom_type_scat_dispersion_imag
_atom_type_scat_source
C C 0.0033 0.0016 'International Tables Vol C Tables 4.2.6.8 and 6.1.1.4'
H H 0.0000 0.0000 'International Tables Vol C Tables 4.2.6.8 and 6.1.1.4'
N N 0.0061 0.0033 'International Tables Vol C Tables 4.2.6.8 and 6.1.1.4'
O O 0.0106 0.0060 'International Tables Vol C Tables 4.2.6.8 and 6.1.1.4'
Zn Zn 0.2839 1.4301 'International Tables Vol C Tables 4.2.6.8 and 6.1.1.4'

loop_
_geom_angle_atom_site_label_1
_geom_angle_atom_site_label_2
_geom_angle_atom_site_label_3
_geom_angle_site_symmetry_1
_geom_angle_site_symmetry_3
_geom_angle
_geom_angle_publ_flag
O2 Zn1 O3 . 4_566 105.60(6) y
O2 Zn1 N3 . . 123.39(7) y
O3 Zn1 N3 4_566 . 110.17(7) y
O2 Zn1 N1 . . 104.66(6) y
O3 Zn1 N1 4_566 . 103.44(7) y
N3 Zn1 N1 . . 107.78(7) y
C1 O2 Zn1 . . 118.44(13) ?
C8 O3 Zn1 . 4_565 114.34(13) ?
C9 N1 C10 . . 105.16(17) ?
C9 N1 Zn1 . . 125.92(14) ?
C10 N1 Zn1 . . 128.74(14) ?
C9 N2 C11 . . 107.74(17) ?
C9 N2 C12 . . 126.27(18) ?
C11 N2 C12 . . 125.99(19) ?
C13 N3 C14 . . 105.86(18) ?
C13 N3 Zn1 . . 126.48(15) ?
C14 N3 Zn1 . . 127.59(15) ?
C13 N4 C15 . . 107.49(19) ?
C13 N4 C16 . . 125.6(2) ?
C15 N4 C16 . . 126.8(2) ?
O5 N5 O6 . . 124.51(19) ?
O5 N5 C3 . . 117.59(18) ?
O6 N5 C3 . . 117.88(19) ?
O1 C1 O2 . . 126.52(18) y
O1 C1 C2 . . 119.99(17) ?
O2 C1 C2 . . 113.49(17) ?
C3 C2 C7 . . 116.93(18) ?
C3 C2 C1 . . 121.21(17) ?
C7 C2 C1 . . 121.86(17) ?
C4 C3 C2 . . 123.5(2) ?
C4 C3 N5 . . 117.16(19) ?
C2 C3 N5 . . 119.23(18) ?
C3 C4 C5 . . 118.6(2) ?
C3 C4 H4 . . 120.7 ?
C5 C4 H4 . . 120.7 ?
C4 C5 C6 . . 119.7(2) ?
C4 C5 H5 . . 120.2 ?
C6 C5 H5 . . 120.2 ?
C5 C6 C7 . . 121.2(2) ?
C5 C6 H6 . . 119.4 ?
C7 C6 H6 . . 119.4 ?
C6 C7 C2 . . 120.04(19) ?
C6 C7 C8 . . 119.29(18) ?
C2 C7 C8 . . 120.67(17) ?
O4 C8 O3 . . 125.73(19) y
O4 C8 C7 . . 119.97(18) ?
O3 C8 C7 . . 114.30(17) ?
N1 C9 N2 . . 111.11(18) ?
N1 C9 H9 . . 124.4 ?
N2 C9 H9 . . 124.4 ?
C11 C10 N1 . . 109.76(19) ?
C11 C10 H10 . . 125.1 ?
N1 C10 H10 . . 125.1 ?
C10 C11 N2 . . 106.23(19) ?
C10 C11 H11 . . 126.9 ?
N2 C11 H11 . . 126.9 ?
N2 C12 H12A . . 109.5 ?
N2 C12 H12B . . 109.5 ?
H12A C12 H12B . . 109.5 ?
N2 C12 H12C . . 109.5 ?
H12A C12 H12C . . 109.5 ?
H12B C12 H12C . . 109.5 ?
N3 C13 N4 . . 110.9(2) ?
N3 C13 H13 . . 124.6 ?
N4 C13 H13 . . 124.6 ?
C15 C14 N3 . . 109.3(2) ?
C15 C14 H14 . . 125.3 ?
N3 C14 H14 . . 125.3 ?
C14 C15 N4 . . 106.4(2) ?
C14 C15 H15 . . 126.8 ?
N4 C15 H15 . . 126.8 ?
N4 C16 H16A . . 109.5 ?
N4 C16 H16B . . 109.5 ?
H16A C16 H16B . . 109.5 ?
N4 C16 H16C . . 109.5 ?
H16A C16 H16C . . 109.5 ?
H16B C16 H16C . . 109.5 ?

loop_
_geom_bond_atom_site_label_1
_geom_bond_atom_site_label_2
_geom_bond_site_symmetry_2
_geom_bond_distance
_geom_bond_publ_flag
Zn1 O2 . 1.9454(14) n
Zn1 O3 4_566 1.9612(14) n
Zn1 N3 . 1.9841(17) n
Zn1 N1 . 2.0116(17) n
O1 C1 . 1.231(2) n
O2 C1 . 1.279(2) n
O3 C8 . 1.281(2) n
O4 C8 . 1.234(2) n
O5 N5 . 1.223(2) ?
O6 N5 . 1.226(2) ?
N1 C9 . 1.326(3) ?
N1 C10 . 1.389(3) ?
N2 C9 . 1.341(3) ?
N2 C11 . 1.371(3) ?
N2 C12 . 1.463(3) ?
N3 C13 . 1.319(3) ?
N3 C14 . 1.380(3) ?
N4 C13 . 1.335(3) ?
N4 C15 . 1.373(3) ?
N4 C16 . 1.470(3) ?
N5 C3 . 1.462(3) ?
C1 C2 . 1.516(3) ?
C2 C3 . 1.390(3) ?
C2 C7 . 1.396(3) ?
C3 C4 . 1.376(3) ?
C4 C5 . 1.378(3) ?
C4 H4 . 0.9300 ?
C5 C6 . 1.383(3) ?
C5 H5 . 0.9300 ?
C6 C7 . 1.389(3) ?
C6 H6 . 0.9300 ?
C7 C8 . 1.511(3) ?
C9 H9 . 0.9300 ?
C10 C11 . 1.346(3) ?
C10 H10 . 0.9300 ?
C11 H11 . 0.9300 ?
C12 H12A . 0.9600 ?
C12 H12B . 0.9600 ?
C12 H12C . 0.9600 ?
C13 H13 . 0.9300 ?
C14 C15 . 1.340(3) ?
C14 H14 . 0.9300 ?
C15 H15 . 0.9300 ?
C16 H16A . 0.9600 ?
C16 H16B . 0.9600 ?
C16 H16C . 0.9600 ?

loop_
_geom_hbond_atom_site_label_D
_geom_hbond_atom_site_label_H
_geom_hbond_atom_site_label_A
_geom_hbond_site_symmetry_A
_geom_hbond_distance_DH
_geom_hbond_distance_HA
_geom_hbond_distance_DA
_geom_hbond_angle_DHA
_geom_hbond_publ_flag
C9 H9 O4 . 0.93 2.25 3.156(3) 165.6 yes
C11 H11 O1 2_645 0.93 2.53 3.297(3) 139.8 yes
C12 H12A O5 4_565 0.96 2.44 3.078(3) 123.6 yes
C13 H13 O1 4_566 0.93 2.46 3.373(3) 168.5 yes
C16 H16B O2 4_666 0.96 2.44 3.345(3) 158.2 yes

loop_
_geom_torsion_atom_site_label_1
_geom_torsion_atom_site_label_2
_geom_torsion_atom_site_label_3
_geom_torsion_atom_site_label_4
_geom_torsion_site_symmetry_1
_geom_torsion
O3 Zn1 O2 C1 4_566 -177.09(13)
N3 Zn1 O2 C1 . 55.12(16)
N1 Zn1 O2 C1 . -68.28(15)
O2 Zn1 N1 C9 . 7.11(18)
O3 Zn1 N1 C9 4_566 117.49(17)
N3 Zn1 N1 C9 . -125.83(17)
O2 Zn1 N1 C10 . -167.15(17)
O3 Zn1 N1 C10 4_566 -56.76(19)
N3 Zn1 N1 C10 . 59.91(19)
O2 Zn1 N3 C13 . 121.96(17)
O3 Zn1 N3 C13 4_566 -3.9(2)
N1 Zn1 N3 C13 . -116.05(18)
O2 Zn1 N3 C14 . -61.5(2)
O3 Zn1 N3 C14 4_566 172.64(17)
N1 Zn1 N3 C14 . 60.4(2)
Zn1 O2 C1 O1 . 1.6(3)
Zn1 O2 C1 C2 . -177.94(12)
O1 C1 C2 C3 . -125.2(2)
O2 C1 C2 C3 . 54.5(2)
O1 C1 C2 C7 . 55.0(3)
O2 C1 C2 C7 . -125.3(2)
C7 C2 C3 C4 . -1.3(3)
C1 C2 C3 C4 . 178.9(2)
C7 C2 C3 N5 . -178.00(18)
C1 C2 C3 N5 . 2.2(3)
O5 N5 C3 C4 . -127.4(2)
O6 N5 C3 C4 . 50.9(3)
O5 N5 C3 C2 . 49.5(3)
O6 N5 C3 C2 . -132.1(2)
C2 C3 C4 C5 . -0.7(4)
N5 C3 C4 C5 . 176.1(2)
C3 C4 C5 C6 . 1.8(4)
C4 C5 C6 C7 . -0.9(4)
C5 C6 C7 C2 . -1.2(3)
C5 C6 C7 C8 . 179.1(2)
C3 C2 C7 C6 . 2.2(3)
C1 C2 C7 C6 . -178.04(19)
C3 C2 C7 C8 . -178.14(18)
C1 C2 C7 C8 . 1.7(3)
Zn1 O3 C8 O4 4_565 1.6(3)
Zn1 O3 C8 C7 4_565 -177.52(12)
C6 C7 C8 O4 . -129.1(2)
C2 C7 C8 O4 . 51.2(3)
C6 C7 C8 O3 . 50.1(3)
C2 C7 C8 O3 . -129.6(2)
C10 N1 C9 N2 . 0.3(2)
Zn1 N1 C9 N2 . -175.08(13)
C11 N2 C9 N1 . 0.3(2)
C12 N2 C9 N1 . -179.79(19)
C9 N1 C10 C11 . -0.7(2)
Zn1 N1 C10 C11 . 174.44(15)
N1 C10 C11 N2 . 0.9(3)
C9 N2 C11 C10 . -0.7(2)
C12 N2 C11 C10 . 179.3(2)
C14 N3 C13 N4 . 0.1(2)
Zn1 N3 C13 N4 . 177.23(14)
C15 N4 C13 N3 . -0.3(2)
C16 N4 C13 N3 . 175.7(2)
C13 N3 C14 C15 . 0.1(3)
Zn1 N3 C14 C15 . -176.93(16)
N3 C14 C15 N4 . -0.3(3)
C13 N4 C15 C14 . 0.4(3)
C16 N4 C15 C14 . -175.5(2)
